data_4310592
loop_
_publ_author_name
'Jing-Lin Chen'
'Li-Yi Zhang'
'Zhong-Ning Chen'
'Li-Bin Gao'
'Masaaki Abe'
'Yoichi Sasaki'

_publ_contact_author
;
Zhong-Ning Chen
Fujian Institute of Research on the Structure of Matter, 
Chinese Academy of Sciences, Fuzhou, Fujian 350002, China.
;
_publ_contact_author_email '  czn@ms.fjirsm.ac.cn '
_publ_section_title
;
 Syntheses, Structures, and Redox Properties of Dimeric Triruthenium
 Clusters Bridged by Bis(diphenylphosphino)acetylene and -ethylene
;
_journal_name_full 'Inorganic Chemistry'
_journal_page_first 1481
_journal_page_last 1490
_journal_paper_doi 10.1021/ic0344968
_journal_volume 43
_journal_year 2004
_chemical_formula_sum 'C48 H48 F6 N2 O13 P3 Ru3'
_chemical_formula_weight 1371.00
_chemical_name_systematic
;
 ?
;
_space_group_IT_number 2
_symmetry_cell_setting triclinic
_symmetry_space_group_name_Hall '-P 1'
_symmetry_space_group_name_H-M 'P -1'
_atom_sites_solution_hydrogens geom
_atom_sites_solution_primary direct
_atom_sites_solution_secondary difmap
_audit_creation_method SHELXL-97
_cell_angle_alpha 104.7210(10)
_cell_angle_beta 92.13
_cell_angle_gamma 99.8300(10)
_cell_formula_units_Z 2
_cell_length_a 13.1584(4)
_cell_length_b 14.4013(3)
_cell_length_c 15.1836(5)
_cell_measurement_reflns_used 4057
_cell_measurement_temperature 293(2)
_cell_measurement_theta_max 22.50
_cell_measurement_theta_min 1.39
_cell_volume 2732.15(14)
_computing_cell_refinement 'Siemens SMART & SAINT'
_computing_data_collection 'Siemens SMART'
_computing_data_reduction 'Siemens XPREP'
_computing_molecular_graphics 'Bruker SHELXTL'
_computing_publication_material 'Bruker SHELXTL'
_computing_structure_refinement 'Siemens SHELXTL'
_computing_structure_solution 'Siemens SHELXTL'
_diffrn_ambient_temperature 293(2)
_diffrn_measured_fraction_theta_full 0.988
_diffrn_measured_fraction_theta_max 0.988
_diffrn_measurement_device_type 'Siemens SMART CCD'
_diffrn_measurement_method 'phi and omega scans'
_diffrn_radiation_monochromator graphite
_diffrn_radiation_source 'fine-focus sealed tube'
_diffrn_radiation_type MoK\a
_diffrn_radiation_wavelength 0.71073
_diffrn_reflns_av_R_equivalents 0.0484
_diffrn_reflns_av_sigmaI/netI 0.0773
_diffrn_reflns_limit_h_max 13
_diffrn_reflns_limit_h_min -14
_diffrn_reflns_limit_k_max 14
_diffrn_reflns_limit_k_min -15
_diffrn_reflns_limit_l_max 11
_diffrn_reflns_limit_l_min -16
_diffrn_reflns_number 11268
_diffrn_reflns_theta_full 22.50
_diffrn_reflns_theta_max 22.50
_diffrn_reflns_theta_min 1.39
_diffrn_standards_decay_% 0
_diffrn_standards_interval_count 0
_diffrn_standards_interval_time .
_diffrn_standards_number 0
_exptl_absorpt_coefficient_mu 0.988
_exptl_absorpt_correction_T_max 1.0000
_exptl_absorpt_correction_T_min .7944
_exptl_absorpt_correction_type empirical
_exptl_absorpt_process_details 'SADABS (Sheldrick, 1996)'
_exptl_crystal_colour 'deep blue'
_exptl_crystal_density_diffrn 1.667
_exptl_crystal_density_method 'not measured'
_exptl_crystal_description prism
_exptl_crystal_F_000 1370
_exptl_crystal_size_max .20
_exptl_crystal_size_mid .14
_exptl_crystal_size_min .12
_refine_diff_density_max 0.825
_refine_diff_density_min -0.558
_refine_diff_density_rms 0.141
_refine_ls_extinction_method none
_refine_ls_goodness_of_fit_ref 1.153
_refine_ls_hydrogen_treatment mixed
_refine_ls_matrix_type full
_refine_ls_number_parameters 676
_refine_ls_number_reflns 7062
_refine_ls_number_restraints 0
_refine_ls_restrained_S_all 1.153
_refine_ls_R_factor_all 0.1092
_refine_ls_R_factor_gt 0.0623
_refine_ls_shift/su_max 0.000
_refine_ls_shift/su_mean 0.000
_refine_ls_structure_factor_coef Fsqd
_refine_ls_weighting_details 'calc w=1/[\s^2^(Fo^2^)+(0.0308P)^2^+17.0625P] where P=(Fo^2^+2Fc^2^)/3'
_refine_ls_weighting_scheme calc
_refine_ls_wR_factor_gt 0.1155
_refine_ls_wR_factor_ref 0.1443
_reflns_number_gt 4887
_reflns_number_total 7062
_reflns_threshold_expression >2sigma(I)
_cod_data_source_file ic0344968si20031017_122604_1.cif
_cod_data_source_block 1_Compound2
_cod_depositor_comments
;
The following automatic conversions were performed:
'_symmetry_cell_setting' value 'Triclinic' changed to 'triclinic'
according to '/home/saulius/struct/CIF-dictionaries/cif_core.dic'
dictionary named 'cif_core.dic' version 2.4.1 from 2010-06-29.

Automatic conversion script
Id: cif_fix_enum 1527 2010-12-29 10:47:43Z saulius 
;
_cod_original_cell_volume 2732.16(14)
_cod_database_code 4310592

loop_
_symmetry_equiv_pos_as_xyz
'x, y, z'
'-x, -y, -z'

loop_
_atom_site_label
_atom_site_type_symbol
_atom_site_fract_x
_atom_site_fract_y
_atom_site_fract_z
_atom_site_U_iso_or_equiv
_atom_site_adp_type
_atom_site_occupancy
_atom_site_symmetry_multiplicity
_atom_site_calc_flag
_atom_site_refinement_flags
_atom_site_disorder_assembly
_atom_site_disorder_group
Ru1 Ru -0.54005(6) 0.37792(6) 0.21292(5) 0.0351(2) Uani 1 1 d . . .
Ru2 Ru -0.70030(7) 0.53488(6) 0.29500(6) 0.0419(3) Uani 1 1 d . . .
Ru3 Ru -0.79408(6) 0.29636(6) 0.22743(6) 0.0409(3) Uani 1 1 d . . .
P1 P -0.3717(2) 0.3545(2) 0.17542(18) 0.0391(7) Uani 1 1 d . . .
P2 P -0.3343(3) 0.0747(2) -0.0541(2) 0.0576(9) Uani 1 1 d . . .
P3 P -0.8106(5) 1.1503(4) 0.5838(4) 0.1197(19) Uani 1 1 d . . .
O1 O -0.6813(5) 0.4046(4) 0.2457(4) 0.0346(16) Uani 1 1 d . . .
O2 O -0.4650(5) 0.4789(5) 0.3249(5) 0.0516(19) Uani 1 1 d . . .
O3 O -0.5770(6) 0.5704(5) 0.3895(5) 0.055(2) Uani 1 1 d . . .
O4 O -0.5212(6) 0.4786(5) 0.1406(5) 0.052(2) Uani 1 1 d . . .
O5 O -0.6095(6) 0.5924(5) 0.2083(5) 0.057(2) Uani 1 1 d . . .
O6 O -0.8280(7) 0.5206(6) 0.2099(6) 0.066(2) Uani 1 1 d . . .
O7 O -0.8992(6) 0.3637(7) 0.1771(6) 0.066(2) Uani 1 1 d . . .
O8 O -0.7916(6) 0.5031(6) 0.3936(5) 0.063(2) Uani 1 1 d . . .
O9 O -0.8359(6) 0.3421(6) 0.3564(5) 0.059(2) Uani 1 1 d . . .
O10 O -0.5941(5) 0.2750(5) 0.0955(4) 0.0489(19) Uani 1 1 d . . .
O11 O -0.7660(6) 0.2368(6) 0.0974(5) 0.061(2) Uani 1 1 d . . .
O12 O -0.5477(6) 0.2768(5) 0.2845(5) 0.053(2) Uani 1 1 d . . .
O13 O -0.7140(6) 0.2101(5) 0.2767(5) 0.059(2) Uani 1 1 d . . .
N1 N -0.9198(7) 0.1772(6) 0.2120(7) 0.051(2) Uani 1 1 d . . .
N2 N -0.7206(9) 0.6811(7) 0.3498(6) 0.060(3) Uani 1 1 d . . .
C1 C -0.4936(9) 0.5438(8) 0.3876(7) 0.047(3) Uani 1 1 d . . .
C2 C -0.4126(9) 0.5927(8) 0.4655(7) 0.063(3) Uani 1 1 d . . .
H2A H -0.4396 0.6409 0.5097 0.094 Uiso 1 1 calc R . .
H2B H -0.3525 0.6238 0.4428 0.094 Uiso 1 1 calc R . .
H2C H -0.3940 0.5447 0.4937 0.094 Uiso 1 1 calc R . .
C3 C -0.6201(9) 0.2185(7) 0.3026(6) 0.039(3) Uani 1 1 d . . .
C4 C -0.5929(9) 0.1528(8) 0.3589(8) 0.058(3) Uani 1 1 d . . .
H4A H -0.5194 0.1663 0.3740 0.087 Uiso 1 1 calc R . .
H4B H -0.6142 0.0858 0.3247 0.087 Uiso 1 1 calc R . .
H4C H -0.6276 0.1642 0.4141 0.087 Uiso 1 1 calc R . .
C5 C -0.6833(9) 0.2322(7) 0.0602(7) 0.045(3) Uani 1 1 d . . .
C6 C -0.6897(9) 0.1692(8) -0.0358(7) 0.058(3) Uani 1 1 d . . .
H6A H -0.6215 0.1715 -0.0565 0.087 Uiso 1 1 calc R . .
H6B H -0.7323 0.1926 -0.0748 0.087 Uiso 1 1 calc R . .
H6C H -0.7194 0.1030 -0.0374 0.087 Uiso 1 1 calc R . .
C7 C -0.5462(8) 0.5620(8) 0.1542(7) 0.045(3) Uani 1 1 d . . .
C8 C -0.4915(9) 0.6280(8) 0.1030(8) 0.062(3) Uani 1 1 d . . .
H8A H -0.5151 0.6892 0.1185 0.094 Uiso 1 1 calc R . .
H8B H -0.5057 0.5984 0.0386 0.094 Uiso 1 1 calc R . .
H8C H -0.4183 0.6391 0.1190 0.094 Uiso 1 1 calc R . .
C9 C -0.8304(8) 0.4253(9) 0.4081(7) 0.042(3) Uani 1 1 d . . .
C10 C -0.8746(9) 0.4292(9) 0.5001(8) 0.066(4) Uani 1 1 d . . .
H10A H -0.8667 0.4960 0.5351 0.099 Uiso 1 1 calc R . .
H10B H -0.8382 0.3941 0.5327 0.099 Uiso 1 1 calc R . .
H10C H -0.9467 0.3999 0.4904 0.099 Uiso 1 1 calc R . .
C11 C -0.8966(10) 0.4490(11) 0.1743(8) 0.057(3) Uani 1 1 d . . .
C12 C -0.9900(9) 0.4671(11) 0.1211(9) 0.084(4) Uani 1 1 d . . .
H12A H -1.0374 0.4064 0.0966 0.126 Uiso 1 1 calc R . .
H12B H -0.9664 0.4938 0.0720 0.126 Uiso 1 1 calc R . .
H12C H -1.0243 0.5123 0.1614 0.126 Uiso 1 1 calc R . .
C13 C -0.3667(8) 0.2536(8) 0.0829(7) 0.048(3) Uani 1 1 d . . .
C14 C -0.3564(8) 0.1832(8) 0.0239(7) 0.050(3) Uani 1 1 d . . .
C21 C -0.2246(9) 0.1266(8) -0.1073(8) 0.057(3) Uani 1 1 d . . .
C22 C -0.1633(14) 0.2118(12) -0.0717(13) 0.146(9) Uani 1 1 d . . .
H22A H -0.1783 0.2512 -0.0168 0.175 Uiso 1 1 calc R . .
C23 C -0.0777(15) 0.2446(14) -0.1133(16) 0.186(13) Uani 1 1 d . . .
H23A H -0.0380 0.3062 -0.0872 0.223 Uiso 1 1 calc R . .
C24 C -0.0516(13) 0.1895(15) -0.1895(14) 0.113(6) Uani 1 1 d . . .
H24A H 0.0074 0.2110 -0.2161 0.135 Uiso 1 1 calc R . .
C25 C -0.1119(13) 0.1015(15) -0.2282(12) 0.107(6) Uani 1 1 d . . .
H25A H -0.0953 0.0626 -0.2827 0.129 Uiso 1 1 calc R . .
C26 C -0.1984(12) 0.0688(11) -0.1870(10) 0.089(5) Uani 1 1 d . . .
H26A H -0.2387 0.0075 -0.2134 0.107 Uiso 1 1 calc R . .
C31 C -0.4434(9) 0.0519(8) -0.1399(7) 0.054(3) Uani 1 1 d . . .
C32 C -0.4586(10) 0.1124(8) -0.1950(8) 0.061(3) Uani 1 1 d . . .
H32A H -0.4086 0.1677 -0.1911 0.073 Uiso 1 1 calc R . .
C33 C -0.5453(12) 0.0938(11) -0.2556(9) 0.075(4) Uani 1 1 d . . .
H33A H -0.5556 0.1370 -0.2899 0.090 Uiso 1 1 calc R . .
C34 C -0.6157(11) 0.0090(12) -0.2636(9) 0.078(4) Uani 1 1 d . . .
H34A H -0.6731 -0.0065 -0.3058 0.094 Uiso 1 1 calc R . .
C35 C -0.6031(11) -0.0535(11) -0.2105(11) 0.085(4) Uani 1 1 d . . .
H35A H -0.6527 -0.1092 -0.2150 0.102 Uiso 1 1 calc R . .
C36 C -0.5155(11) -0.0322(9) -0.1503(9) 0.068(4) Uani 1 1 d . . .
H36A H -0.5051 -0.0756 -0.1163 0.082 Uiso 1 1 calc R . .
C41 C -0.2842(8) 0.3355(7) 0.2612(7) 0.040(3) Uani 1 1 d . . .
C42 C -0.3144(8) 0.3272(8) 0.3453(7) 0.051(3) Uani 1 1 d . . .
H42A H -0.3807 0.3358 0.3604 0.061 Uiso 1 1 calc R . .
C43 C -0.2485(10) 0.3065(10) 0.4075(8) 0.072(4) Uani 1 1 d . . .
H43A H -0.2707 0.3011 0.4637 0.086 Uiso 1 1 calc R . .
C44 C -0.1504(11) 0.2940(10) 0.3866(9) 0.074(4) Uani 1 1 d . . .
H44A H -0.1068 0.2773 0.4272 0.089 Uiso 1 1 calc R . .
C45 C -0.1178(9) 0.3063(10) 0.3062(10) 0.076(4) Uani 1 1 d . . .
H45A H -0.0501 0.3015 0.2931 0.091 Uiso 1 1 calc R . .
C46 C -0.1836(9) 0.3257(9) 0.2436(8) 0.065(4) Uani 1 1 d . . .
H46A H -0.1600 0.3325 0.1881 0.078 Uiso 1 1 calc R . .
C51 C -0.2997(7) 0.4543(8) 0.1392(8) 0.045(3) Uani 1 1 d . . .
C52 C -0.2856(8) 0.4488(9) 0.0476(8) 0.057(3) Uani 1 1 d . . .
H52A H -0.3088 0.3903 0.0032 0.068 Uiso 1 1 calc R . .
C53 C -0.2362(10) 0.5319(12) 0.0219(10) 0.075(4) Uani 1 1 d . . .
H53A H -0.2289 0.5281 -0.0395 0.090 Uiso 1 1 calc R . .
C54 C -0.2000(10) 0.6153(11) 0.0848(12) 0.079(4) Uani 1 1 d . . .
H54A H -0.1673 0.6697 0.0675 0.095 Uiso 1 1 calc R . .
C55 C -0.2115(10) 0.6204(10) 0.1748(11) 0.078(4) Uani 1 1 d . . .
H55A H -0.1851 0.6784 0.2188 0.094 Uiso 1 1 calc R . .
C56 C -0.2614(9) 0.5414(8) 0.2019(8) 0.058(3) Uani 1 1 d . . .
H56A H -0.2692 0.5472 0.2636 0.070 Uiso 1 1 calc R . .
C62 C -0.9447(9) 0.1403(8) 0.2834(9) 0.062(3) Uani 1 1 d . . .
H62A H -0.9015 0.1621 0.3373 0.074 Uiso 1 1 calc R . .
C63 C -1.0322(11) 0.0717(9) 0.2784(12) 0.084(4) Uani 1 1 d . . .
H63A H -1.0488 0.0490 0.3292 0.100 Uiso 1 1 calc R . .
C64 C -1.0953(12) 0.0363(12) 0.1988(13) 0.101(5) Uani 1 1 d . . .
H64A H -1.1543 -0.0111 0.1943 0.121 Uiso 1 1 calc R . .
C65 C -1.0688(12) 0.0731(11) 0.1256(11) 0.098(5) Uani 1 1 d . . .
H65A H -1.1106 0.0500 0.0710 0.118 Uiso 1 1 calc R . .
C66 C -0.9814(10) 0.1434(10) 0.1321(9) 0.078(4) Uani 1 1 d . . .
H66A H -0.9645 0.1676 0.0822 0.094 Uiso 1 1 calc R . .
C72 C -0.8161(13) 0.7009(10) 0.3656(8) 0.081(4) Uani 1 1 d . . .
H72A H -0.8728 0.6500 0.3483 0.097 Uiso 1 1 calc R . .
C73 C -0.8328(17) 0.7935(15) 0.4064(11) 0.110(7) Uani 1 1 d . . .
H73A H -0.8989 0.8058 0.4173 0.131 Uiso 1 1 calc R . .
C74 C -0.746(2) 0.8679(12) 0.4304(12) 0.131(9) Uani 1 1 d . . .
H74A H -0.7527 0.9313 0.4594 0.158 Uiso 1 1 calc R . .
C75 C -0.6516(19) 0.8481(11) 0.4118(12) 0.135(8) Uani 1 1 d . . .
H75A H -0.5940 0.8982 0.4253 0.162 Uiso 1 1 calc R . .
C76 C -0.6407(14) 0.7548(9) 0.3733(9) 0.088(5) Uani 1 1 d . . .
H76A H -0.5745 0.7420 0.3631 0.106 Uiso 1 1 calc R . .
F1 F -0.9104(16) 1.175(2) 0.6005(17) 0.369(16) Uani 1 1 d . . .
F2 F -0.762(2) 1.2499(11) 0.6162(12) 0.364(17) Uani 1 1 d . . .
F3 F -0.8108(14) 1.1546(18) 0.4892(9) 0.299(12) Uani 1 1 d . . .
F4 F -0.849(2) 1.0487(14) 0.5631(16) 0.368(17) Uani 1 1 d . . .
F5 F -0.7058(14) 1.1179(16) 0.5672(12) 0.253(8) Uani 1 1 d . . .
F6 F -0.8056(17) 1.1451(10) 0.6824(10) 0.243(9) Uani 1 1 d . . .

loop_
_atom_site_aniso_label
_atom_site_aniso_U_11
_atom_site_aniso_U_22
_atom_site_aniso_U_33
_atom_site_aniso_U_23
_atom_site_aniso_U_13
_atom_site_aniso_U_12
Ru1 0.0336(5) 0.0360(5) 0.0347(5) 0.0076(4) 0.0039(4) 0.0065(4)
Ru2 0.0471(6) 0.0427(5) 0.0400(5) 0.0120(4) 0.0104(4) 0.0163(4)
Ru3 0.0320(5) 0.0469(6) 0.0420(5) 0.0099(4) 0.0028(4) 0.0053(4)
P1 0.0341(16) 0.0438(17) 0.0388(16) 0.0099(13) 0.0037(12) 0.0072(13)
P2 0.071(2) 0.0446(19) 0.052(2) 0.0028(15) 0.0121(17) 0.0104(17)
P3 0.163(6) 0.099(4) 0.112(4) 0.038(3) 0.065(4) 0.040(4)
O1 0.028(4) 0.031(4) 0.043(4) 0.008(3) 0.002(3) 0.003(3)
O2 0.043(5) 0.053(5) 0.052(5) 0.001(4) 0.006(4) 0.010(4)
O3 0.054(5) 0.055(5) 0.050(5) -0.006(4) -0.004(4) 0.019(4)
O4 0.056(5) 0.054(5) 0.062(5) 0.033(4) 0.026(4) 0.023(4)
O5 0.075(6) 0.044(5) 0.061(5) 0.018(4) 0.025(5) 0.023(4)
O6 0.069(6) 0.059(6) 0.072(6) 0.016(5) 0.000(5) 0.022(5)
O7 0.041(5) 0.075(6) 0.086(6) 0.037(5) -0.017(4) 0.003(4)
O8 0.082(6) 0.057(6) 0.050(5) 0.010(4) 0.023(4) 0.019(5)
O9 0.069(6) 0.049(5) 0.054(5) 0.010(4) 0.020(4) -0.004(4)
O10 0.041(5) 0.054(5) 0.041(4) -0.004(4) -0.001(4) 0.007(4)
O11 0.041(5) 0.076(6) 0.049(5) 0.002(4) 0.008(4) -0.010(4)
O12 0.043(5) 0.060(5) 0.070(5) 0.041(4) 0.006(4) 0.008(4)
O13 0.035(5) 0.057(5) 0.093(6) 0.040(4) -0.001(4) -0.001(4)
N1 0.035(5) 0.047(6) 0.066(7) 0.014(5) 0.005(5) -0.001(4)
N2 0.093(9) 0.049(7) 0.053(6) 0.020(5) 0.025(6) 0.036(6)
C1 0.052(8) 0.035(7) 0.044(7) 0.006(5) 0.001(6) -0.007(6)
C2 0.056(8) 0.066(8) 0.052(7) -0.002(6) -0.001(6) 0.002(6)
C3 0.048(8) 0.036(6) 0.036(6) 0.010(5) 0.008(5) 0.016(6)
C4 0.062(8) 0.059(8) 0.062(8) 0.023(6) 0.008(6) 0.023(6)
C5 0.057(8) 0.039(7) 0.033(6) 0.007(5) 0.007(6) -0.004(6)
C6 0.063(8) 0.059(8) 0.041(7) 0.001(6) 0.002(6) 0.003(6)
C7 0.043(7) 0.053(8) 0.044(7) 0.021(6) 0.011(6) 0.012(6)
C8 0.072(9) 0.063(8) 0.059(8) 0.026(6) 0.029(7) 0.011(7)
C9 0.027(6) 0.056(8) 0.051(7) 0.019(7) 0.009(5) 0.019(6)
C10 0.067(9) 0.079(9) 0.059(8) 0.025(7) 0.023(7) 0.015(7)
C11 0.049(8) 0.075(10) 0.056(8) 0.026(8) 0.016(6) 0.023(8)
C12 0.053(9) 0.130(13) 0.093(10) 0.066(10) 0.001(7) 0.027(8)
C13 0.056(8) 0.050(7) 0.035(6) 0.009(6) 0.004(5) 0.007(6)
C14 0.047(7) 0.051(7) 0.046(7) 0.008(6) 0.007(6) -0.006(6)
C21 0.043(7) 0.045(7) 0.069(8) -0.004(6) 0.007(6) 0.005(6)
C22 0.126(15) 0.101(13) 0.146(16) -0.047(12) 0.083(13) -0.047(12)
C23 0.145(19) 0.125(17) 0.23(2) -0.048(16) 0.141(19) -0.027(13)
C24 0.087(13) 0.120(15) 0.147(18) 0.059(14) 0.057(13) 0.017(12)
C25 0.086(13) 0.132(16) 0.107(13) 0.018(12) 0.054(11) 0.038(12)
C26 0.087(11) 0.082(11) 0.089(11) 0.000(9) 0.026(9) 0.023(9)
C31 0.069(8) 0.042(7) 0.050(7) 0.005(6) 0.026(6) 0.012(6)
C32 0.074(10) 0.050(8) 0.070(9) 0.028(7) 0.021(8) 0.016(7)
C33 0.076(10) 0.075(10) 0.077(10) 0.023(8) 0.003(8) 0.020(9)
C34 0.069(10) 0.104(13) 0.058(9) 0.010(9) 0.000(7) 0.024(10)
C35 0.065(10) 0.084(11) 0.089(11) 0.005(9) 0.004(9) -0.007(8)
C36 0.079(10) 0.054(8) 0.066(9) 0.013(7) 0.018(8) 0.002(7)
C41 0.037(6) 0.039(6) 0.040(6) 0.004(5) 0.007(5) 0.003(5)
C42 0.040(7) 0.068(8) 0.042(7) 0.011(6) -0.001(6) 0.008(6)
C43 0.066(10) 0.097(11) 0.054(8) 0.028(7) 0.001(7) 0.008(8)
C44 0.064(10) 0.097(11) 0.064(9) 0.026(8) -0.002(7) 0.021(8)
C45 0.041(8) 0.113(12) 0.089(11) 0.037(9) 0.011(7) 0.036(8)
C46 0.055(8) 0.096(10) 0.063(8) 0.042(7) 0.017(7) 0.033(7)
C51 0.026(6) 0.052(7) 0.060(8) 0.018(6) 0.015(5) 0.007(5)
C52 0.036(7) 0.078(9) 0.054(8) 0.018(7) -0.002(6) 0.005(6)
C53 0.055(9) 0.113(12) 0.071(10) 0.060(10) 0.013(7) -0.005(8)
C54 0.045(8) 0.081(11) 0.117(13) 0.045(10) 0.021(9) 0.000(8)
C55 0.066(10) 0.061(9) 0.102(12) 0.016(8) 0.026(9) 0.002(7)
C56 0.055(8) 0.051(8) 0.062(8) 0.014(7) 0.018(6) -0.007(6)
C62 0.046(8) 0.058(8) 0.090(10) 0.036(7) 0.001(7) 0.011(6)
C63 0.057(9) 0.061(9) 0.127(14) 0.032(9) 0.012(9) -0.017(7)
C64 0.060(10) 0.097(13) 0.126(15) 0.023(11) 0.003(10) -0.029(9)
C65 0.081(12) 0.102(13) 0.081(11) 0.003(9) -0.013(9) -0.033(10)
C66 0.053(9) 0.092(11) 0.074(10) 0.014(8) -0.005(7) -0.016(8)
C72 0.120(13) 0.086(11) 0.051(8) 0.013(7) 0.022(8) 0.061(10)
C73 0.165(19) 0.123(15) 0.081(12) 0.040(12) 0.042(12) 0.109(15)
C74 0.27(3) 0.055(11) 0.088(13) 0.014(10) 0.070(17) 0.087(16)
C75 0.24(3) 0.045(10) 0.126(16) 0.013(10) 0.089(16) 0.034(13)
C76 0.143(15) 0.037(8) 0.090(11) 0.021(8) 0.045(10) 0.022(9)
F1 0.216(19) 0.66(5) 0.35(3) 0.20(3) 0.15(2) 0.29(3)
F2 0.68(5) 0.115(12) 0.239(19) 0.020(11) 0.21(2) -0.085(19)
F3 0.268(19) 0.62(4) 0.105(10) 0.158(17) 0.067(11) 0.22(2)
F4 0.44(3) 0.177(17) 0.37(3) -0.074(16) 0.25(2) -0.096(19)
F5 0.217(18) 0.35(3) 0.239(18) 0.098(17) 0.065(15) 0.136(18)
F6 0.45(3) 0.176(13) 0.151(12) 0.083(10) 0.124(15) 0.099(15)

loop_
_atom_type_symbol
_atom_type_description
_atom_type_scat_dispersion_real
_atom_type_scat_dispersion_imag
_atom_type_scat_source
C C 0.0033 0.0016 'International Tables Vol C Tables 4.2.6.8 and 6.1.1.4'
H H 0.0000 0.0000 'International Tables Vol C Tables 4.2.6.8 and 6.1.1.4'
N N 0.0061 0.0033 'International Tables Vol C Tables 4.2.6.8 and 6.1.1.4'
O O 0.0106 0.0060 'International Tables Vol C Tables 4.2.6.8 and 6.1.1.4'
F F 0.0171 0.0103 'International Tables Vol C Tables 4.2.6.8 and 6.1.1.4'
P P 0.1023 0.0942 'International Tables Vol C Tables 4.2.6.8 and 6.1.1.4'
Ru Ru -1.2594 0.8363 'International Tables Vol C Tables 4.2.6.8 and 6.1.1.4'

loop_
_geom_angle_atom_site_label_1
_geom_angle_atom_site_label_2
_geom_angle_atom_site_label_3
_geom_angle
_geom_angle_site_symmetry_1
_geom_angle_site_symmetry_3
_geom_angle_publ_flag
O1 Ru1 O12 91.8(3) . . ?
O1 Ru1 O4 92.3(3) . . ?
O12 Ru1 O4 175.8(3) . . ?
O1 Ru1 O10 94.3(3) . . ?
O12 Ru1 O10 91.9(3) . . ?
O4 Ru1 O10 88.6(3) . . ?
O1 Ru1 O2 94.0(3) . . ?
O12 Ru1 O2 88.7(3) . . ?
O4 Ru1 O2 90.2(3) . . ?
O10 Ru1 O2 171.6(3) . . ?
O1 Ru1 P1 177.36(18) . . ?
O12 Ru1 P1 90.2(2) . . ?
O4 Ru1 P1 85.7(2) . . ?
O10 Ru1 P1 87.3(2) . . ?
O2 Ru1 P1 84.3(2) . . ?
O1 Ru2 O6 94.3(3) . . ?
O1 Ru2 O3 94.7(3) . . ?
O6 Ru2 O3 171.0(3) . . ?
O1 Ru2 O5 95.1(3) . . ?
O6 Ru2 O5 90.3(3) . . ?
O3 Ru2 O5 89.7(3) . . ?
O1 Ru2 O8 95.2(3) . . ?
O6 Ru2 O8 90.4(3) . . ?
O3 Ru2 O8 88.0(3) . . ?
O5 Ru2 O8 169.6(3) . . ?
O1 Ru2 N2 179.6(4) . . ?
O6 Ru2 N2 85.9(4) . . ?
O3 Ru2 N2 85.1(4) . . ?
O5 Ru2 N2 84.5(3) . . ?
O8 Ru2 N2 85.2(3) . . ?
O1 Ru3 O11 94.0(3) . . ?
O1 Ru3 O13 95.8(3) . . ?
O11 Ru3 O13 92.6(3) . . ?
O1 Ru3 O9 92.8(3) . . ?
O11 Ru3 O9 173.2(3) . . ?
O13 Ru3 O9 86.3(3) . . ?
O1 Ru3 O7 95.0(3) . . ?
O11 Ru3 O7 88.2(3) . . ?
O13 Ru3 O7 169.1(3) . . ?
O9 Ru3 O7 91.6(3) . . ?
O1 Ru3 N1 178.1(3) . . ?
O11 Ru3 N1 87.9(3) . . ?
O13 Ru3 N1 83.6(3) . . ?
O9 Ru3 N1 85.3(3) . . ?
O7 Ru3 N1 85.6(3) . . ?
C13 P1 C51 102.3(5) . . ?
C13 P1 C41 101.4(5) . . ?
C51 P1 C41 104.1(5) . . ?
C13 P1 Ru1 115.3(4) . . ?
C51 P1 Ru1 113.0(3) . . ?
C41 P1 Ru1 118.8(3) . . ?
C14 P2 C21 99.5(5) . . ?
C14 P2 C31 100.8(5) . . ?
C21 P2 C31 103.8(5) . . ?
F4 P3 F2 170.8(18) . . ?
F4 P3 F1 93.5(17) . . ?
F2 P3 F1 90.9(15) . . ?
F4 P3 F3 95.3(14) . . ?
F2 P3 F3 92.1(12) . . ?
F1 P3 F3 97.4(12) . . ?
F4 P3 F6 84.8(12) . . ?
F2 P3 F6 87.7(10) . . ?
F1 P3 F6 85.1(11) . . ?
F3 P3 F6 177.5(11) . . ?
F4 P3 F5 83.4(12) . . ?
F2 P3 F5 91.9(15) . . ?
F1 P3 F5 176.6(16) . . ?
F3 P3 F5 84.3(9) . . ?
F6 P3 F5 93.3(11) . . ?
Ru2 O1 Ru3 121.2(3) . . ?
Ru2 O1 Ru1 120.0(3) . . ?
Ru3 O1 Ru1 118.7(3) . . ?
C1 O2 Ru1 133.5(7) . . ?
C1 O3 Ru2 131.4(7) . . ?
C7 O4 Ru1 131.8(6) . . ?
C7 O5 Ru2 134.6(7) . . ?
C11 O6 Ru2 131.3(8) . . ?
C11 O7 Ru3 132.6(8) . . ?
C9 O8 Ru2 131.8(7) . . ?
C9 O9 Ru3 131.6(7) . . ?
C5 O10 Ru1 133.8(7) . . ?
C5 O11 Ru3 131.5(7) . . ?
C3 O12 Ru1 133.8(7) . . ?
C3 O13 Ru3 133.1(7) . . ?
C62 N1 C66 119.4(10) . . ?
C62 N1 Ru3 120.4(8) . . ?
C66 N1 Ru3 119.9(8) . . ?
C76 N2 C72 117.9(11) . . ?
C76 N2 Ru2 121.7(9) . . ?
C72 N2 Ru2 120.4(10) . . ?
O3 C1 O2 127.2(10) . . ?
O3 C1 C2 118.6(10) . . ?
O2 C1 C2 114.3(11) . . ?
O12 C3 O13 124.9(10) . . ?
O12 C3 C4 117.4(10) . . ?
O13 C3 C4 117.7(10) . . ?
O11 C5 O10 126.4(9) . . ?
O11 C5 C6 117.4(10) . . ?
O10 C5 C6 116.2(10) . . ?
O5 C7 O4 125.1(9) . . ?
O5 C7 C8 119.0(10) . . ?
O4 C7 C8 115.9(9) . . ?
O8 C9 O9 127.1(10) . . ?
O8 C9 C10 117.3(10) . . ?
O9 C9 C10 115.6(10) . . ?
O7 C11 O6 127.0(12) . . ?
O7 C11 C12 115.7(13) . . ?
O6 C11 C12 117.3(12) . . ?
C14 C13 P1 174.4(11) . . ?
C13 C14 P2 173.8(11) . . ?
C22 C21 C26 117.4(12) . . ?
C22 C21 P2 125.1(10) . . ?
C26 C21 P2 117.3(10) . . ?
C21 C22 C23 122.2(15) . . ?
C24 C23 C22 120.9(17) . . ?
C23 C24 C25 118.9(16) . . ?
C24 C25 C26 120.3(15) . . ?
C21 C26 C25 120.3(14) . . ?
C36 C31 C32 117.8(12) . . ?
C36 C31 P2 117.1(10) . . ?
C32 C31 P2 125.1(10) . . ?
C33 C32 C31 122.5(12) . . ?
C34 C33 C32 117.7(13) . . ?
C33 C34 C35 121.5(14) . . ?
C34 C35 C36 119.1(14) . . ?
C31 C36 C35 121.3(13) . . ?
C42 C41 C46 116.9(10) . . ?
C42 C41 P1 122.3(8) . . ?
C46 C41 P1 120.7(8) . . ?
C43 C42 C41 121.4(11) . . ?
C44 C43 C42 120.2(12) . . ?
C45 C44 C43 119.2(13) . . ?
C44 C45 C46 120.8(12) . . ?
C45 C46 C41 121.4(11) . . ?
C56 C51 C52 117.5(10) . . ?
C56 C51 P1 120.0(8) . . ?
C52 C51 P1 122.4(9) . . ?
C51 C52 C53 120.2(12) . . ?
C54 C53 C52 120.6(13) . . ?
C53 C54 C55 119.4(13) . . ?
C54 C55 C56 121.4(13) . . ?
C51 C56 C55 120.9(12) . . ?
N1 C62 C63 121.5(13) . . ?
C62 C63 C64 120.2(14) . . ?
C63 C64 C65 118.1(14) . . ?
C64 C65 C66 121.1(14) . . ?
N1 C66 C65 119.7(13) . . ?
N2 C72 C73 122.7(16) . . ?
C72 C73 C74 116.8(17) . . ?
C75 C74 C73 120.1(15) . . ?
C74 C75 C76 119.9(19) . . ?
N2 C76 C75 122.6(17) . . ?

loop_
_geom_bond_atom_site_label_1
_geom_bond_atom_site_label_2
_geom_bond_distance
_geom_bond_site_symmetry_2
_geom_bond_publ_flag
Ru1 O1 2.016(6) . ?
Ru1 O12 2.018(7) . ?
Ru1 O4 2.019(7) . ?
Ru1 O10 2.021(7) . ?
Ru1 O2 2.027(7) . ?
Ru1 P1 2.366(3) . ?
Ru2 O1 1.898(6) . ?
Ru2 O6 2.029(9) . ?
Ru2 O3 2.031(8) . ?
Ru2 O5 2.045(7) . ?
Ru2 O8 2.047(8) . ?
Ru2 N2 2.124(9) . ?
Ru3 O1 1.915(6) . ?
Ru3 O11 2.018(7) . ?
Ru3 O13 2.018(7) . ?
Ru3 O9 2.029(7) . ?
Ru3 O7 2.048(8) . ?
Ru3 N1 2.130(8) . ?
P1 C13 1.758(11) . ?
P1 C51 1.801(10) . ?
P1 C41 1.809(11) . ?
P2 C14 1.780(12) . ?
P2 C21 1.823(12) . ?
P2 C31 1.830(13) . ?
P3 F4 1.413(17) . ?
P3 F2 1.419(15) . ?
P3 F1 1.434(15) . ?
P3 F3 1.454(12) . ?
P3 F6 1.517(14) . ?
P3 F5 1.539(16) . ?
O2 C1 1.272(12) . ?
O3 C1 1.221(13) . ?
O4 C7 1.267(12) . ?
O5 C7 1.246(12) . ?
O6 C11 1.239(14) . ?
O7 C11 1.234(14) . ?
O8 C9 1.226(12) . ?
O9 C9 1.242(12) . ?
O10 C5 1.257(12) . ?
O11 C5 1.249(12) . ?
O12 C3 1.246(11) . ?
O13 C3 1.258(12) . ?
N1 C62 1.351(13) . ?
N1 C66 1.362(15) . ?
N2 C76 1.326(16) . ?
N2 C72 1.353(16) . ?
C1 C2 1.502(15) . ?
C3 C4 1.504(14) . ?
C5 C6 1.499(13) . ?
C7 C8 1.486(14) . ?
C9 C10 1.525(14) . ?
C11 C12 1.540(16) . ?
C13 C14 1.201(13) . ?
C21 C22 1.320(17) . ?
C21 C26 1.376(16) . ?
C22 C23 1.38(2) . ?
C23 C24 1.32(2) . ?
C24 C25 1.35(2) . ?
C25 C26 1.388(19) . ?
C31 C36 1.374(15) . ?
C31 C32 1.385(15) . ?
C32 C33 1.383(17) . ?
C33 C34 1.376(18) . ?
C34 C35 1.377(18) . ?
C35 C36 1.385(18) . ?
C41 C42 1.380(13) . ?
C41 C46 1.383(14) . ?
C42 C43 1.379(15) . ?
C43 C44 1.371(17) . ?
C44 C45 1.351(16) . ?
C45 C46 1.374(16) . ?
C51 C56 1.369(14) . ?
C51 C52 1.395(14) . ?
C52 C53 1.412(16) . ?
C53 C54 1.330(18) . ?
C54 C55 1.367(18) . ?
C55 C56 1.377(15) . ?
C62 C63 1.369(16) . ?
C63 C64 1.37(2) . ?
C64 C65 1.378(19) . ?
C65 C66 1.379(17) . ?
C72 C73 1.378(19) . ?
C73 C74 1.40(3) . ?
C74 C75 1.34(3) . ?
C75 C76 1.357(18) . ?
